data_2205875
loop_
_publ_author_name
'S. Karthick'
'S. Selvanayagam'
'D. Velmurugan'
'K. Ravikumar'
'M. Arumugam'
'R. Raghunathan'

_publ_section_title
;Methyl
 2-(1<i>H</i>-indol-3-ylmethyl)-1,2,3,3a,4,11c-hexahydronaphtho[2',1':2,3]pyrano[4,5-<i>b</i>]pyrrole-2-carboxylate
;
_journal_issue 6
_journal_name_full 'Acta Crystallographica Section E'
_journal_page_first o1780
_journal_page_last o1782
_journal_paper_doi 10.1107/S1600536805015114
_journal_volume 61
_journal_year 2005
_chemical_formula_iupac 'C26 H24 N2 O3'
_chemical_formula_moiety 'C26 H24 N2 O3'
_chemical_formula_sum 'C26 H24 N2 O3'
_chemical_formula_weight 412.47
_chemical_name_systematic
;
Methyl 2-(1H-indol-3-ylmethyl)-1,2,3,3a,4,11c-
hexahydronaphtho[2',1':2,3]pyrano[4,5-b]pyrrole-2-carboxylate
;
_space_group_IT_number 14
_symmetry_cell_setting monoclinic
_symmetry_space_group_name_Hall '-P 2ybc'
_symmetry_space_group_name_H-M 'P 1 21/c 1'
_atom_sites_solution_hydrogens geom
_atom_sites_solution_primary direct
_atom_sites_solution_secondary difmap
_audit_creation_method SHELXL-97
_cell_angle_alpha 90.00
_cell_angle_beta 95.891(2)
_cell_angle_gamma 90.00
_cell_formula_units_Z 4
_cell_length_a 8.7481(8)
_cell_length_b 19.0068(18)
_cell_length_c 12.4940(12)
_cell_measurement_reflns_used 7163
_cell_measurement_temperature 273(2)
_cell_measurement_theta_max 27.61
_cell_measurement_theta_min 2.34
_cell_volume 2066.4(3)
_computing_cell_refinement 'SAINT (Bruker, 2001)'
_computing_data_collection 'SMART (Bruker, 2001)'
_computing_data_reduction SAINT
_computing_molecular_graphics
;
ORTEP-3 (Farrugia, 1997) and PLATON (Spek, 2003)
;
_computing_publication_material 'SHELXL97 and PARST (Nardelli, 1995)'
_computing_structure_refinement 'SHELXL97 (Sheldrick, 1997)'
_computing_structure_solution 'SHELXS97 (Sheldrick, 1997)'
_diffrn_ambient_temperature 273(2)
_diffrn_measured_fraction_theta_full 0.966
_diffrn_measured_fraction_theta_max 0.966
_diffrn_measurement_device 'Bruker SMART APEX CCD area-setector'
_diffrn_measurement_device_type 'CCD area-setector'
_diffrn_measurement_method \w
_diffrn_radiation_monochromator graphite
_diffrn_radiation_source 'fine-focus sealed tube'
_diffrn_radiation_type MoK\a
_diffrn_radiation_wavelength 0.71073
_diffrn_reflns_av_R_equivalents 0.0168
_diffrn_reflns_av_sigmaI/netI 0.0159
_diffrn_reflns_limit_h_max 11
_diffrn_reflns_limit_h_min -11
_diffrn_reflns_limit_k_max 24
_diffrn_reflns_limit_k_min -24
_diffrn_reflns_limit_l_max 16
_diffrn_reflns_limit_l_min -16
_diffrn_reflns_number 17613
_diffrn_reflns_theta_full 28.04
_diffrn_reflns_theta_max 28.04
_diffrn_reflns_theta_min 1.96
_diffrn_standards_decay_% 0
_diffrn_standards_number 0
_exptl_absorpt_coefficient_mu 0.087
_exptl_absorpt_correction_type none
_exptl_crystal_colour Colourless
_exptl_crystal_density_diffrn 1.326
_exptl_crystal_density_meas ?
_exptl_crystal_density_method 'not measured'
_exptl_crystal_description Block
_exptl_crystal_F_000 872
_exptl_crystal_size_max 0.26
_exptl_crystal_size_mid 0.22
_exptl_crystal_size_min 0.20
_refine_diff_density_max 0.434
_refine_diff_density_min -0.344
_refine_ls_extinction_method none
_refine_ls_goodness_of_fit_ref 1.012
_refine_ls_hydrogen_treatment constr
_refine_ls_matrix_type full
_refine_ls_number_parameters 280
_refine_ls_number_reflns 4839
_refine_ls_number_restraints 0
_refine_ls_restrained_S_all 1.012
_refine_ls_R_factor_all 0.0628
_refine_ls_R_factor_gt 0.0504
_refine_ls_shift/su_max 0.000
_refine_ls_shift/su_mean 0.000
_refine_ls_structure_factor_coef Fsqd
_refine_ls_weighting_details 'calc w = 1/[\s^2^(Fo^2^)+(0.1029P)^2^+0.2052P] where P = (Fo^2^+2Fc^2^)/3'
_refine_ls_weighting_scheme calc
_refine_ls_wR_factor_gt 0.1502
_refine_ls_wR_factor_ref 0.1623
_reflns_number_gt 3776
_reflns_number_total 4839
_reflns_threshold_expression I>2\s(I)
_cod_data_source_file bt6667.cif
_cod_data_source_block I
_cod_depositor_comments
;
The following automatic conversions were performed:

'_exptl_crystal_density_meas' value 'none' was changed to '?' - the
value is perceived as not measured.

Automatic conversion script
Id: cif_fix_values 3008 2015-01-20 13:52:24Z robertas 
;
_cod_original_sg_symbol_H-M 'P 21/c'
_cod_database_code 2205875
_cod_database_fobs_code 2205875

loop_
_symmetry_equiv_pos_as_xyz
'x, y, z'
'-x, y+1/2, -z+1/2'
'-x, -y, -z'
'x, -y-1/2, z-1/2'

loop_
_atom_site_label
_atom_site_fract_x
_atom_site_fract_y
_atom_site_fract_z
_atom_site_U_iso_or_equiv
_atom_site_adp_type
_atom_site_calc_flag
_atom_site_refinement_flags
_atom_site_occupancy
_atom_site_type_symbol
N1 0.33765(17) 0.63409(8) 0.45999(12) 0.0693(4) Uani d . 1 N
H1 0.4027 0.6488 0.5114 0.083 Uiso calc R 1 H
N2 0.21157(13) 0.45131(7) 0.20799(9) 0.0546(3) Uani d . 1 N
H2 0.2979 0.4729 0.2074 0.065 Uiso calc R 1 H
O1 0.18670(17) 0.27824(6) 0.05427(10) 0.0760(4) Uani d . 1 O
O2 0.37017(12) 0.39147(7) 0.38624(9) 0.0703(3) Uani d . 1 O
O3 0.17640(13) 0.41084(7) 0.48534(8) 0.0647(3) Uani d . 1 O
C1 0.30168(18) 0.66730(8) 0.36399(13) 0.0598(4) Uani d . 1 C
C2 0.3569(2) 0.73010(9) 0.32392(17) 0.0722(5) Uani d . 1 C
H2A 0.4315 0.7567 0.3641 0.087 Uiso calc R 1 H
C3 0.2970(3) 0.75098(9) 0.22344(18) 0.0843(6) Uani d . 1 C
H3 0.3317 0.7925 0.1949 0.101 Uiso calc R 1 H
C4 0.1853(3) 0.71147(10) 0.16297(17) 0.0872(6) Uani d . 1 C
H4 0.1468 0.7272 0.0950 0.105 Uiso calc R 1 H
C5 0.1306(2) 0.64953(9) 0.20191(14) 0.0701(5) Uani d . 1 C
H5 0.0557 0.6237 0.1609 0.084 Uiso calc R 1 H
C6 0.18934(17) 0.62614(8) 0.30377(12) 0.0556(4) Uani d . 1 C
C7 0.16100(16) 0.56592(8) 0.36747(12) 0.0547(4) Uani d . 1 C
C8 0.2533(2) 0.57354(10) 0.46104(14) 0.0657(4) Uani d . 1 C
H8 0.2585 0.5419 0.5181 0.079 Uiso calc R 1 H
C9 0.05195(16) 0.50689(8) 0.33601(12) 0.0563(4) Uani d . 1 C
H9A -0.0204 0.5224 0.2767 0.068 Uiso calc R 1 H
H9B -0.0060 0.4964 0.3962 0.068 Uiso calc R 1 H
C10 0.13025(15) 0.43893(8) 0.30244(11) 0.0508(3) Uani d . 1 C
C11 0.12102(15) 0.42066(7) 0.11408(10) 0.0475(3) Uani d . 1 C
H11 0.0427 0.4548 0.0867 0.057 Uiso calc R 1 H
C12 0.04063(17) 0.35726(8) 0.15773(12) 0.0548(3) Uani d . 1 C
H12 -0.0558 0.3474 0.1131 0.066 Uiso calc R 1 H
C13 0.00873(17) 0.38030(9) 0.26965(13) 0.0607(4) Uani d . 1 C
H13A 0.0205 0.3411 0.3196 0.073 Uiso calc R 1 H
H13B -0.0948 0.3988 0.2688 0.073 Uiso calc R 1 H
C14 0.21714(15) 0.40259(7) 0.02486(10) 0.0478(3) Uani d . 1 C
C15 0.2411(2) 0.33382(8) -0.00062(12) 0.0580(4) Uani d . 1 C
C16 0.1463(2) 0.29465(9) 0.15989(13) 0.0677(4) Uani d . 1 C
H16A 0.2389 0.3045 0.2071 0.081 Uiso calc R 1 H
H16B 0.0962 0.2543 0.1886 0.081 Uiso calc R 1 H
C17 0.28022(15) 0.45626(8) -0.03766(10) 0.0475(3) Uani d . 1 C
C18 0.26839(16) 0.52844(8) -0.01322(12) 0.0533(3) Uani d . 1 C
H18 0.2183 0.5420 0.0456 0.064 Uiso calc R 1 H
C19 0.32939(17) 0.57877(9) -0.07455(14) 0.0622(4) Uani d . 1 C
H19 0.3211 0.6260 -0.0565 0.075 Uiso calc R 1 H
C20 0.40379(18) 0.55997(10) -0.16377(14) 0.0654(4) Uani d . 1 C
H20 0.4415 0.5946 -0.2066 0.078 Uiso calc R 1 H
C21 0.42096(17) 0.49118(10) -0.18791(12) 0.0637(4) Uani d . 1 C
H21 0.4732 0.4791 -0.2464 0.076 Uiso calc R 1 H
C22 0.36145(16) 0.43757(9) -0.12633(11) 0.0552(4) Uani d . 1 C
C23 0.3822(2) 0.36534(10) -0.14775(12) 0.0666(4) Uani d . 1 C
H23 0.4365 0.3523 -0.2048 0.080 Uiso calc R 1 H
C24 0.3247(2) 0.31496(10) -0.08713(13) 0.0701(5) Uani d . 1 C
H24 0.3401 0.2677 -0.1024 0.084 Uiso calc R 1 H
C25 0.24170(16) 0.41158(8) 0.39420(11) 0.0528(3) Uani d . 1 C
C26 0.2679(2) 0.38595(10) 0.57986(13) 0.0744(5) Uani d . 1 C
H26A 0.2087 0.3880 0.6404 0.112 Uiso calc R 1 H
H26B 0.3576 0.4150 0.5936 0.112 Uiso calc R 1 H
H26C 0.2986 0.3382 0.5688 0.112 Uiso calc R 1 H

loop_
_atom_site_aniso_label
_atom_site_aniso_U_11
_atom_site_aniso_U_22
_atom_site_aniso_U_33
_atom_site_aniso_U_12
_atom_site_aniso_U_13
_atom_site_aniso_U_23
N1 0.0684(9) 0.0778(9) 0.0594(8) -0.0048(7) -0.0038(6) -0.0102(7)
N2 0.0456(6) 0.0773(8) 0.0418(6) -0.0142(6) 0.0092(5) -0.0108(5)
O1 0.1110(10) 0.0514(6) 0.0674(7) 0.0057(6) 0.0172(7) -0.0024(5)
O2 0.0523(6) 0.0989(9) 0.0592(7) 0.0136(6) 0.0023(5) -0.0082(6)
O3 0.0676(7) 0.0822(8) 0.0452(5) 0.0074(5) 0.0108(5) 0.0016(5)
C1 0.0589(8) 0.0598(9) 0.0615(9) 0.0113(7) 0.0100(7) -0.0110(7)
C2 0.0782(11) 0.0544(9) 0.0857(12) 0.0081(8) 0.0159(9) -0.0143(8)
C3 0.1174(17) 0.0477(9) 0.0901(14) 0.0165(10) 0.0212(12) 0.0002(9)
C4 0.1266(18) 0.0623(10) 0.0711(12) 0.0310(11) 0.0033(11) 0.0024(9)
C5 0.0849(12) 0.0612(10) 0.0622(10) 0.0217(8) -0.0016(8) -0.0068(7)
C6 0.0544(8) 0.0575(8) 0.0555(8) 0.0149(6) 0.0086(6) -0.0104(6)
C7 0.0477(7) 0.0666(9) 0.0505(7) 0.0068(6) 0.0092(6) -0.0076(6)
C8 0.0668(10) 0.0767(11) 0.0535(8) -0.0052(8) 0.0061(7) -0.0009(7)
C9 0.0436(7) 0.0738(9) 0.0523(8) 0.0036(6) 0.0088(6) -0.0027(7)
C10 0.0405(6) 0.0687(9) 0.0440(7) -0.0046(6) 0.0077(5) -0.0052(6)
C11 0.0437(7) 0.0534(7) 0.0443(7) 0.0028(5) -0.0006(5) -0.0035(5)
C12 0.0509(7) 0.0615(8) 0.0508(8) -0.0065(6) -0.0015(6) -0.0029(6)
C13 0.0473(7) 0.0775(10) 0.0577(9) -0.0128(7) 0.0069(6) -0.0049(7)
C14 0.0491(7) 0.0556(8) 0.0370(6) 0.0066(6) -0.0039(5) -0.0022(5)
C15 0.0700(9) 0.0559(8) 0.0469(7) 0.0071(7) 0.0000(6) -0.0030(6)
C16 0.0838(11) 0.0614(9) 0.0588(9) 0.0013(8) 0.0113(8) 0.0057(7)
C17 0.0414(6) 0.0616(8) 0.0377(6) 0.0060(6) -0.0051(5) 0.0001(5)
C18 0.0470(7) 0.0588(8) 0.0532(8) 0.0068(6) 0.0014(6) 0.0031(6)
C19 0.0479(7) 0.0640(9) 0.0729(10) 0.0045(6) -0.0020(7) 0.0115(8)
C20 0.0474(8) 0.0823(12) 0.0654(10) -0.0013(7) 0.0004(7) 0.0195(8)
C21 0.0479(8) 0.0980(13) 0.0446(7) 0.0008(8) 0.0021(6) 0.0054(8)
C22 0.0492(7) 0.0756(10) 0.0393(7) 0.0082(7) -0.0030(6) -0.0022(6)
C23 0.0748(10) 0.0820(11) 0.0433(7) 0.0160(9) 0.0066(7) -0.0087(7)
C24 0.0911(12) 0.0642(10) 0.0543(9) 0.0173(9) 0.0047(8) -0.0130(7)
C25 0.0501(7) 0.0616(8) 0.0470(7) -0.0020(6) 0.0068(6) -0.0091(6)
C26 0.1010(14) 0.0730(11) 0.0481(8) 0.0112(10) 0.0018(8) 0.0013(7)

loop_
_atom_type_symbol
_atom_type_description
_atom_type_scat_dispersion_real
_atom_type_scat_dispersion_imag
_atom_type_scat_source
C C 0.0033 0.0016 'International Tables Vol C Tables 4.2.6.8 and 6.1.1.4'
H H 0.0000 0.0000 'International Tables Vol C Tables 4.2.6.8 and 6.1.1.4'
N N 0.0061 0.0033 'International Tables Vol C Tables 4.2.6.8 and 6.1.1.4'
O O 0.0106 0.0060 'International Tables Vol C Tables 4.2.6.8 and 6.1.1.4'

loop_
_geom_angle_atom_site_label_1
_geom_angle_atom_site_label_2
_geom_angle_atom_site_label_3
_geom_angle
C8 N1 C1 108.79(14)
C8 N1 H1 125.6
C1 N1 H1 125.6
C10 N2 C11 108.35(10)
C10 N2 H2 125.8
C11 N2 H2 125.8
C15 O1 C16 115.05(12)
C25 O3 C26 117.17(13)
N1 C1 C2 130.75(17)
N1 C1 C6 107.31(15)
C2 C1 C6 121.94(16)
C3 C2 C1 117.51(19)
C3 C2 H2A 121.2
C1 C2 H2A 121.2
C2 C3 C4 121.51(19)
C2 C3 H3 119.2
C4 C3 H3 119.2
C5 C4 C3 121.26(19)
C5 C4 H4 119.4
C3 C4 H4 119.4
C4 C5 C6 119.05(18)
C4 C5 H5 120.5
C6 C5 H5 120.5
C5 C6 C1 118.73(16)
C5 C6 C7 133.94(16)
C1 C6 C7 107.33(14)
C8 C7 C6 105.77(14)
C8 C7 C9 127.70(15)
C6 C7 C9 126.53(13)
C7 C8 N1 110.79(15)
C7 C8 H8 124.6
N1 C8 H8 124.6
C7 C9 C10 114.22(11)
C7 C9 H9A 108.7
C10 C9 H9A 108.7
C7 C9 H9B 108.7
C10 C9 H9B 108.7
H9A C9 H9B 107.6
N2 C10 C25 109.73(11)
N2 C10 C9 110.65(12)
C25 C10 C9 110.52(11)
N2 C10 C13 106.12(11)
C25 C10 C13 108.66(13)
C9 C10 C13 111.05(11)
N2 C11 C14 112.74(11)
N2 C11 C12 105.01(11)
C14 C11 C12 113.47(12)
N2 C11 H11 108.5
C14 C11 H11 108.5
C12 C11 H11 108.5
C16 C12 C13 112.46(13)
C16 C12 C11 109.05(12)
C13 C12 C11 103.69(12)
C16 C12 H12 110.5
C13 C12 H12 110.5
C11 C12 H12 110.5
C12 C13 C10 105.20(11)
C12 C13 H13A 110.7
C10 C13 H13A 110.7
C12 C13 H13B 110.7
C10 C13 H13B 110.7
H13A C13 H13B 108.8
C15 C14 C17 118.57(13)
C15 C14 C11 120.14(13)
C17 C14 C11 121.25(12)
C14 C15 O1 123.45(14)
C14 C15 C24 121.67(15)
O1 C15 C24 114.89(14)
O1 C16 C12 111.34(13)
O1 C16 H16A 109.4
C12 C16 H16A 109.4
O1 C16 H16B 109.4
C12 C16 H16B 109.4
H16A C16 H16B 108.0
C18 C17 C22 117.72(14)
C18 C17 C14 122.30(13)
C22 C17 C14 119.96(13)
C19 C18 C17 121.13(15)
C19 C18 H18 119.4
C17 C18 H18 119.4
C18 C19 C20 120.65(16)
C18 C19 H19 119.7
C20 C19 H19 119.7
C21 C20 C19 119.83(16)
C21 C20 H20 120.1
C19 C20 H20 120.1
C20 C21 C22 121.43(15)
C20 C21 H21 119.3
C22 C21 H21 119.3
C21 C22 C23 122.51(14)
C21 C22 C17 119.17(15)
C23 C22 C17 118.31(15)
C24 C23 C22 121.35(15)
C24 C23 H23 119.3
C22 C23 H23 119.3
C23 C24 C15 120.10(16)
C23 C24 H24 120.0
C15 C24 H24 120.0
O2 C25 O3 123.87(14)
O2 C25 C10 125.47(13)
O3 C25 C10 110.64(12)
O3 C26 H26A 109.5
O3 C26 H26B 109.5
H26A C26 H26B 109.5
O3 C26 H26C 109.5
H26A C26 H26C 109.5
H26B C26 H26C 109.5

loop_
_geom_bond_atom_site_label_1
_geom_bond_atom_site_label_2
_geom_bond_distance
_geom_bond_publ_flag
N1 C8 1.368(2) y
N1 C1 1.363(2) y
N1 H1 0.8600 ?
N2 C10 1.458(2) y
N2 C11 1.467(2) y
N2 H2 0.8600 ?
O1 C15 1.371(2) y
O1 C16 1.435(2) y
O2 C25 1.201(2) y
O3 C25 1.325(2) y
O3 C26 1.437(2) y
C1 C2 1.399(2) ?
C1 C6 1.411(2) ?
C2 C3 1.369(3) ?
C2 H2A 0.9300 ?
C3 C4 1.392(3) ?
C3 H3 0.9300 ?
C4 C5 1.378(3) ?
C4 H4 0.9300 ?
C5 C6 1.395(2) ?
C5 H5 0.9300 ?
C6 C7 1.430(2) ?
C7 C8 1.359(2) ?
C7 C9 1.499(2) ?
C8 H8 0.9300 ?
C9 C10 1.540(2) ?
C9 H9A 0.9700 ?
C9 H9B 0.9700 ?
C10 C25 1.518(2) ?
C10 C13 1.566(2) ?
C11 C14 1.5034(18) ?
C11 C12 1.524(2) ?
C11 H11 0.9800 ?
C12 C16 1.506(2) ?
C12 C13 1.518(2) ?
C12 H12 0.9800 ?
C13 H13A 0.9700 ?
C13 H13B 0.9700 ?
C14 C15 1.367(2) ?
C14 C17 1.430(2) ?
C15 C24 1.412(2) ?
C16 H16A 0.9700 ?
C16 H16B 0.9700 ?
C17 C18 1.412(2) ?
C17 C22 1.4214(19) ?
C18 C19 1.368(2) ?
C18 H18 0.9300 ?
C19 C20 1.394(2) ?
C19 H19 0.9300 ?
C20 C21 1.354(3) ?
C20 H20 0.9300 ?
C21 C22 1.408(2) ?
C21 H21 0.9300 ?
C22 C23 1.414(2) ?
C23 C24 1.350(3) ?
C23 H23 0.9300 ?
C24 H24 0.9300 ?
C26 H26A 0.9600 ?
C26 H26B 0.9600 ?
C26 H26C 0.9600 ?

loop_
_geom_hbond_atom_site_label_D
_geom_hbond_atom_site_label_H
_geom_hbond_atom_site_label_A
_geom_hbond_site_symmetry_A
_geom_hbond_distance_DH
_geom_hbond_distance_HA
_geom_hbond_distance_DA
_geom_hbond_angle_DHA
N1 H1 O2 3_666 0.86 2.38 3.075(2) 139
C26 H26C O1 4_566 0.96 2.42 3.209(2) 139

loop_
_geom_torsion_atom_site_label_1
_geom_torsion_atom_site_label_2
_geom_torsion_atom_site_label_3
_geom_torsion_atom_site_label_4
_geom_torsion
_geom_torsion_publ_flag
C8 N1 C1 C2 -179.51(16) ?
C8 N1 C1 C6 0.72(18) ?
N1 C1 C2 C3 -179.27(18) ?
C6 C1 C2 C3 0.5(2) ?
C1 C2 C3 C4 0.0(3) ?
C2 C3 C4 C5 -0.1(3) ?
C3 C4 C5 C6 -0.3(3) ?
C4 C5 C6 C1 0.7(2) ?
C4 C5 C6 C7 -179.53(17) ?
N1 C1 C6 C5 178.94(14) ?
C2 C1 C6 C5 -0.9(2) ?
N1 C1 C6 C7 -0.87(16) ?
C2 C1 C6 C7 179.35(14) ?
C5 C6 C7 C8 -179.08(17) ?
C1 C6 C7 C8 0.68(16) ?
C5 C6 C7 C9 1.2(3) ?
C1 C6 C7 C9 -179.09(13) ?
C6 C7 C8 N1 -0.25(18) ?
C9 C7 C8 N1 179.52(14) ?
C1 N1 C8 C7 -0.30(19) ?
C8 C7 C9 C10 -76.46(19) ?
C6 C7 C9 C10 103.25(16) ?
C11 N2 C10 C25 133.38(12) ?
C11 N2 C10 C9 -104.41(13) ?
C11 N2 C10 C13 16.15(15) ?
C7 C9 C10 N2 -61.78(16) ?
C7 C9 C10 C25 59.97(16) ?
C7 C9 C10 C13 -179.36(12) ?
C10 N2 C11 C14 -155.72(12) ?
C10 N2 C11 C12 -31.70(15) ?
N2 C11 C12 C16 -85.90(14) ?
C14 C11 C12 C16 37.65(15) ?
N2 C11 C12 C13 34.10(14) ?
C14 C11 C12 C13 157.65(12) ?
C16 C12 C13 C10 93.76(16) ?
C11 C12 C13 C10 -23.89(15) ?
N2 C10 C13 C12 5.55(16) ?
C25 C10 C13 C12 -112.39(13) ?
C9 C10 C13 C12 125.85(13) ?
N2 C11 C14 C15 111.24(15) ?
C12 C11 C14 C15 -7.98(18) ?
N2 C11 C14 C17 -71.22(16) ?
C12 C11 C14 C17 169.57(11) ?
C17 C14 C15 O1 179.60(13) ?
C11 C14 C15 O1 -2.8(2) ?
C17 C14 C15 C24 -0.6(2) ?
C11 C14 C15 C24 177.00(14) ?
C16 O1 C15 C14 -19.3(2) ?
C16 O1 C15 C24 160.92(15) ?
C15 O1 C16 C12 51.3(2) ?
C13 C12 C16 O1 -174.29(13) ?
C11 C12 C16 O1 -59.86(18) ?
C15 C14 C17 C18 -176.39(13) ?
C11 C14 C17 C18 6.03(19) ?
C15 C14 C17 C22 2.03(19) ?
C11 C14 C17 C22 -175.55(11) ?
C22 C17 C18 C19 1.7(2) ?
C14 C17 C18 C19 -179.80(13) ?
C17 C18 C19 C20 0.6(2) ?
C18 C19 C20 C21 -2.4(2) ?
C19 C20 C21 C22 1.7(2) ?
C20 C21 C22 C23 -177.89(15) ?
C20 C21 C22 C17 0.7(2) ?
C18 C17 C22 C21 -2.38(19) ?
C14 C17 C22 C21 179.13(12) ?
C18 C17 C22 C23 176.25(13) ?
C14 C17 C22 C23 -2.24(19) ?
C21 C22 C23 C24 179.63(15) ?
C17 C22 C23 C24 1.0(2) ?
C22 C23 C24 C15 0.4(3) ?
C14 C15 C24 C23 -0.6(3) ?
O1 C15 C24 C23 179.21(15) ?
C26 O3 C25 O2 1.6(2) y
C26 O3 C25 C10 179.84(14) ?
N2 C10 C25 O2 -12.0(2) ?
C9 C10 C25 O2 -134.25(16) ?
C13 C10 C25 O2 103.66(18) ?
N2 C10 C25 O3 169.84(12) ?
C9 C10 C25 O3 47.56(16) ?
C13 C10 C25 O3 -74.53(15) ?
